data_7062826
loop_
_publ_author_name
'Zhao, Peng'
'Xin, Ben-Song'
'He, Feng-Ming'
'Ye, Li'
'Ma, Zhen-Tao'
'Hao, Jin-Le'
'Shi, Rui'
'He, Xia-Hong'
'Yao, Guo-Dong'
'Lin, Bin'
'Huang, Xiao-Xiao'
'Song, Shao-Jiang'

_publ_section_title
;
 Nine undescribed sesquiterpenoids from the aerial parts of Daphne
 penicillata: cyclooxygenase-2 inhibition, molecular docking, and
 molecular dynamics studies
;
_journal_issue 45
_journal_name_full 'New Journal of Chemistry'
_journal_page_first 20890
_journal_page_last 20899
_journal_paper_doi 10.1039/D3NJ04013E
_journal_volume 47
_journal_year 2023
_chemical_absolute_configuration ad
_chemical_formula_sum 'C15 H20 O4'
_chemical_formula_weight 264.31
_space_group_crystal_system triclinic
_space_group_IT_number 1
_space_group_name_Hall 'P 1'
_space_group_name_H-M_alt 'P 1'
_atom_sites_solution_hydrogens geom
_audit_update_record
;
2022-09-12 deposited with the CCDC.	2023-10-20 downloaded from the CCDC.
;
_cell_angle_alpha 73.6540(10)
_cell_angle_beta 72.8290(10)
_cell_angle_gamma 83.6090(10)
_cell_formula_units_Z 1
_cell_length_a 7.0181(4)
_cell_length_b 7.1477(4)
_cell_length_c 7.1912(4)
_cell_measurement_reflns_used 6881
_cell_measurement_temperature 153.(2)
_cell_measurement_theta_max 79.5647
_cell_measurement_theta_min 6.4567
_cell_volume 330.57(3)
_computing_cell_refinement 'SAINT V8.40A (Bruker Nano, Inc., 2019)'
_computing_data_reduction 'SAINT V8.40A (Bruker Nano, Inc., 2019)'
_computing_molecular_graphics 'shelXle (C.B. Huebschle, rev 958)'
_computing_structure_refinement 'SHELXL-2018/3 (Sheldrick, 2018)'
_computing_structure_solution 'SHELXT 2014/5 (Sheldrick, 2014)'
_diffrn_ambient_temperature 153.(2)
_diffrn_detector_area_resol_mean 7.3910
_diffrn_measured_fraction_theta_full 0.974
_diffrn_measured_fraction_theta_max 0.974
_diffrn_measurement_device_type 'Bruker D8 QUEST PHOTON II'
_diffrn_radiation_type 'Cu K\a'
_diffrn_radiation_wavelength 1.54178
_diffrn_reflns_av_R_equivalents 0.0299
_diffrn_reflns_av_unetI/netI 0.0325
_diffrn_reflns_limit_h_max 8
_diffrn_reflns_limit_h_min -8
_diffrn_reflns_limit_k_max 8
_diffrn_reflns_limit_k_min -9
_diffrn_reflns_limit_l_max 9
_diffrn_reflns_limit_l_min -9
_diffrn_reflns_number 7229
_diffrn_reflns_theta_full 79.55
_diffrn_reflns_theta_max 79.55
_diffrn_reflns_theta_min 6.46
_exptl_absorpt_coefficient_mu 0.780
_exptl_absorpt_correction_T_max 0.86
_exptl_absorpt_correction_T_min 0.72
_exptl_absorpt_correction_type multi-scan
_exptl_absorpt_process_details
;
SADABS-2016/2 - Bruker AXS area detector scaling and absorption correction
;
_exptl_crystal_density_diffrn 1.328
_exptl_crystal_density_method 'not measured'
_exptl_crystal_description block
_exptl_crystal_F_000 142
_exptl_crystal_size_max 0.200
_exptl_crystal_size_mid 0.200
_exptl_crystal_size_min 0.200
_refine_diff_density_max 0.158
_refine_diff_density_min -0.146
_refine_ls_abs_structure_details
;

Flack x determined using 1184 quotients [(I+)-(I-)]/[(I+)+(I-)]
(Parsons, Flack and Wagner, Acta Cryst. B69 (2013) 249-259).
;
_refine_ls_abs_structure_Flack 0.14(8)
_refine_ls_extinction_method none
_refine_ls_goodness_of_fit_ref 1.082
_refine_ls_hydrogen_treatment mixed
_refine_ls_matrix_type full
_refine_ls_number_parameters 178
_refine_ls_number_reflns 2610
_refine_ls_number_restraints 3
_refine_ls_restrained_S_all 1.082
_refine_ls_R_factor_all 0.0320
_refine_ls_R_factor_gt 0.0316
_refine_ls_shift/su_max 0.000
_refine_ls_shift/su_mean 0.000
_refine_ls_structure_factor_coef Fsqd
_refine_ls_weighting_details 'w=1/[\s^2^(Fo^2^)+(0.0543P)^2^+0.0273P] where P=(Fo^2^+2Fc^2^)/3'
_refine_ls_weighting_scheme calc
_refine_ls_wR_factor_gt 0.0874
_refine_ls_wR_factor_ref 0.0881
_reflns_number_gt 2577
_reflns_number_total 2610
_reflns_threshold_expression 'I > 2\s(I)'
_cod_data_source_file d3nj04013e3.cif
_cod_data_source_block RDP150_20210329
_cod_depositor_comments
;
The following automatic conversions were performed:

data item '_exptl_absorpt_correction_type' value 'Multi-Scan' was
changed to 'multi-scan' in accordance with the
/home/data/users/saulius/crontab/automatic-downloads/rss-feeds/RSC/lib/dictionaries/cif_core.dic
dictionary named 'cif_core.dic' version 2.4.2 last updated on
2011-04-26.

Automatic conversion script
Id: cif_fix_values 8170 2020-07-09 18:12:32Z antanas 

 Adding full bibliography for 7062825--7062828.cif.
;
_cod_database_code 7062826

loop_
_space_group_symop_operation_xyz
'x, y, z'

loop_
_atom_site_type_symbol
_atom_site_label
_atom_site_fract_x
_atom_site_fract_y
_atom_site_fract_z
_atom_site_U_iso_or_equiv
_atom_site_adp_type
_atom_site_calc_flag
_atom_site_refinement_flags_adp
_atom_site_refinement_flags_occupancy
_atom_site_refinement_flags_posn
_atom_site_occupancy
_atom_site_disorder_assembly
_atom_site_disorder_group
O O1 0.2565(3) 0.9646(2) 0.2493(3) 0.0414(4) Uani d . . . 1 . .
H H1 0.15649 1.006937 0.325961 0.062 Uiso calc U . R 1 . .
O O2 0.3523(3) 0.9252(2) 0.6919(3) 0.0401(4) Uani d . . . 1 . .
O O3 0.0756(2) 0.6545(2) 0.6994(2) 0.0353(4) Uani d . . . 1 . .
H H3 0.037(2) 0.775(6) 0.671(5) 0.053 Uiso calc U . R 1 . .
O O4 0.9244(3) 0.0348(2) 0.5508(3) 0.0403(4) Uani d . . . 1 . .
C C1 0.2874(3) 0.4172(3) 0.3783(4) 0.0330(4) Uani d . . . 1 . .
H H1A 0.316933 0.41634 0.236534 0.05 Uiso calc U . R 1 . .
H H1B 0.145212 0.394948 0.444536 0.05 Uiso calc U . R 1 . .
H H1C 0.366834 0.313776 0.445964 0.05 Uiso calc U . R 1 . .
C C2 0.3393(3) 0.6146(3) 0.3903(3) 0.0256(4) Uani d . . . 1 . .
C C3 0.5709(3) 0.6499(3) 0.3240(3) 0.0261(4) Uani d . . . 1 . .
C C4 0.6583(3) 0.4710(3) 0.4440(3) 0.0249(4) Uani d . . . 1 . .
C C5 0.5902(3) 0.4305(3) 0.6707(3) 0.0259(4) Uani d . . . 1 . .
H H5 0.655923 0.525082 0.709648 0.031 Uiso calc U . R 1 . .
C C6 0.6783(3) 0.2251(3) 0.7464(3) 0.0293(4) Uani d . . . 1 . .
H H6 0.567731 0.13054 0.805616 0.035 Uiso calc U . R 1 . .
C C7 0.7917(3) 0.2082(3) 0.9026(3) 0.0351(5) Uani d . . . 1 . .
H H7A 0.862401 0.08123 0.924069 0.053 Uiso calc U . R 1 . .
H H7B 0.697147 0.22025 1.030047 0.053 Uiso calc U . R 1 . .
H H7C 0.888072 0.312425 0.853654 0.053 Uiso calc U . R 1 . .
C C8 0.2271(3) 0.7682(3) 0.2593(3) 0.0330(5) Uani d . . . 1 . .
H H8A 0.270339 0.751372 0.120697 0.04 Uiso calc U . R 1 . .
H H8AB 0.082574 0.743134 0.313285 0.04 Uiso calc U . R 1 . .
C C9 0.5856(3) 0.8228(3) 0.4095(3) 0.0297(4) Uani d . . . 1 . .
H H9A 0.70763 0.808503 0.455258 0.036 Uiso calc U . R 1 . .
H H9AB 0.588591 0.948364 0.305798 0.036 Uiso calc U . R 1 . .
C C10 0.4011(3) 0.8141(3) 0.5847(3) 0.0289(4) Uani d . . . 1 . .
C C11 0.2820(3) 0.6377(3) 0.6082(3) 0.0265(4) Uani d . . . 1 . .
C C12 0.3634(3) 0.4613(3) 0.7487(3) 0.0296(4) Uani d . . . 1 . .
H H12A 0.330977 0.482507 0.885041 0.036 Uiso calc U . R 1 . .
H H12B 0.296546 0.342051 0.760178 0.036 Uiso calc U . R 1 . .
C C13 0.7873(3) 0.3337(3) 0.3817(3) 0.0295(4) Uani d . . . 1 . .
H H13 0.85208 0.33625 0.24495 0.035 Uiso calc U . R 1 . .
C C14 0.8130(3) 0.1803(3) 0.5550(3) 0.0305(4) Uani d . . . 1 . .
C C15 0.6681(4) 0.6873(3) 0.0988(3) 0.0357(5) Uani d . . . 1 . .
H H15A 0.611595 0.808212 0.027728 0.054 Uiso calc U . R 1 . .
H H15B 0.643309 0.578238 0.052301 0.054 Uiso calc U . R 1 . .
H H15C 0.812193 0.699473 0.070897 0.054 Uiso calc U . R 1 . .

loop_
_atom_site_aniso_label
_atom_site_aniso_U_11
_atom_site_aniso_U_22
_atom_site_aniso_U_33
_atom_site_aniso_U_12
_atom_site_aniso_U_13
_atom_site_aniso_U_23
O1 0.0464(10) 0.0262(8) 0.0490(9) 0.0119(7) -0.0151(7) -0.0088(7)
O2 0.0481(9) 0.0339(8) 0.0428(9) 0.0072(7) -0.0126(7) -0.0203(7)
O3 0.0255(7) 0.0298(8) 0.0407(8) 0.0064(6) 0.0007(6) -0.0071(6)
O4 0.0396(9) 0.0305(8) 0.0561(10) 0.0144(7) -0.0214(7) -0.0168(7)
C1 0.0310(10) 0.0282(10) 0.0445(11) 0.0023(8) -0.0158(8) -0.0126(9)
C2 0.0219(9) 0.0235(9) 0.0315(10) 0.0038(7) -0.0088(7) -0.0075(7)
C3 0.0239(9) 0.0244(9) 0.0274(9) 0.0025(7) -0.0056(7) -0.0056(7)
C4 0.0200(9) 0.0248(9) 0.0308(9) 0.0004(7) -0.0078(7) -0.0083(7)
C5 0.0258(10) 0.0212(9) 0.0306(9) 0.0025(7) -0.0106(7) -0.0051(7)
C6 0.0304(10) 0.0220(9) 0.0368(10) 0.0027(7) -0.0139(8) -0.0063(8)
C7 0.0398(12) 0.0277(10) 0.0392(12) 0.0023(9) -0.0189(9) -0.0038(9)
C8 0.0346(10) 0.0298(11) 0.0372(11) 0.0084(8) -0.0162(9) -0.0100(9)
C9 0.0280(10) 0.0242(9) 0.0356(10) -0.0002(7) -0.0072(8) -0.0075(8)
C10 0.0336(10) 0.0246(9) 0.0306(9) 0.0058(7) -0.0128(8) -0.0088(7)
C11 0.0223(9) 0.0239(9) 0.0304(9) 0.0051(7) -0.0042(7) -0.0078(7)
C12 0.0287(10) 0.0278(10) 0.0276(9) 0.0049(7) -0.0046(7) -0.0052(7)
C13 0.0252(9) 0.0323(10) 0.0346(11) 0.0049(8) -0.0112(8) -0.0137(8)
C14 0.0264(9) 0.0263(9) 0.0459(12) 0.0047(7) -0.0177(8) -0.0146(8)
C15 0.0377(11) 0.0337(11) 0.0284(10) 0.0058(9) -0.0041(8) -0.0046(8)

loop_
_atom_type_symbol
_atom_type_description
_atom_type_scat_dispersion_real
_atom_type_scat_dispersion_imag
_atom_type_scat_source
C C 0.0181 0.0091 'International Tables Vol C Tables 4.2.6.8 and 6.1.1.4'
H H 0.0000 0.0000 'International Tables Vol C Tables 4.2.6.8 and 6.1.1.4'
O O 0.0492 0.0322 'International Tables Vol C Tables 4.2.6.8 and 6.1.1.4'

loop_
_geom_angle_atom_site_label_1
_geom_angle_atom_site_label_2
_geom_angle_atom_site_label_3
_geom_angle_site_symmetry_1
_geom_angle_site_symmetry_3
_geom_angle
_geom_angle_publ_flag
C8 O1 H1 . . 109.5 ?
C11 O3 H3 . . 109.5 ?
C2 C1 H1A . . 109.5 ?
C2 C1 H1B . . 109.5 ?
H1A C1 H1B . . 109.5 ?
C2 C1 H1C . . 109.5 ?
H1A C1 H1C . . 109.5 ?
H1B C1 H1C . . 109.5 ?
C1 C2 C8 . . 105.59(16) ?
C1 C2 C11 . . 113.68(16) ?
C8 C2 C11 . . 110.94(15) ?
C1 C2 C3 . . 113.93(16) ?
C8 C2 C3 . . 112.50(16) ?
C11 C2 C3 . . 100.39(15) ?
C4 C3 C15 . . 112.35(16) ?
C4 C3 C9 . . 107.43(15) ?
C15 C3 C9 . . 113.52(17) ?
C4 C3 C2 . . 104.84(14) ?
C15 C3 C2 . . 114.41(17) ?
C9 C3 C2 . . 103.48(15) ?
C13 C4 C3 . . 130.12(18) ?
C13 C4 C5 . . 112.44(18) ?
C3 C4 C5 . . 117.41(16) ?
C4 C5 C12 . . 111.83(16) ?
C4 C5 C6 . . 104.35(16) ?
C12 C5 C6 . . 117.04(16) ?
C4 C5 H5 . . 107.7 ?
C12 C5 H5 . . 107.7 ?
C6 C5 H5 . . 107.7 ?
C14 C6 C7 . . 111.79(18) ?
C14 C6 C5 . . 103.54(17) ?
C7 C6 C5 . . 114.86(17) ?
C14 C6 H6 . . 108.8 ?
C7 C6 H6 . . 108.8 ?
C5 C6 H6 . . 108.8 ?
C6 C7 H7A . . 109.5 ?
C6 C7 H7B . . 109.5 ?
H7A C7 H7B . . 109.5 ?
C6 C7 H7C . . 109.5 ?
H7A C7 H7C . . 109.5 ?
H7B C7 H7C . . 109.5 ?
O1 C8 C2 . . 114.65(17) ?
O1 C8 H8A . . 108.6 ?
C2 C8 H8A . . 108.6 ?
O1 C8 H8AB . . 108.6 ?
C2 C8 H8AB . . 108.6 ?
H8A C8 H8AB . . 107.6 ?
C10 C9 C3 . . 105.22(16) ?
C10 C9 H9A . . 110.7 ?
C3 C9 H9A . . 110.7 ?
C10 C9 H9AB . . 110.7 ?
C3 C9 H9AB . . 110.7 ?
H9A C9 H9AB . . 108.8 ?
O2 C10 C9 . . 126.9(2) ?
O2 C10 C11 . . 124.6(2) ?
C9 C10 C11 . . 108.55(16) ?
O3 C11 C10 . . 114.66(16) ?
O3 C11 C12 . . 106.63(15) ?
C10 C11 C12 . . 106.64(16) ?
O3 C11 C2 . . 115.29(17) ?
C10 C11 C2 . . 102.70(15) ?
C12 C11 C2 . . 110.66(15) ?
C5 C12 C11 . . 112.19(15) ?
C5 C12 H12A . . 109.2 ?
C11 C12 H12A . . 109.2 ?
C5 C12 H12B . . 109.2 ?
C11 C12 H12B . . 109.2 ?
H12A C12 H12B . . 107.9 ?
C4 C13 C14 . . 109.67(19) ?
C4 C13 H13 . . 125.2 ?
C14 C13 H13 . . 125.2 ?
O4 C14 C13 . . 126.3(2) ?
O4 C14 C6 . . 124.4(2) ?
C13 C14 C6 . . 109.34(17) ?
C3 C15 H15A . . 109.5 ?
C3 C15 H15B . . 109.5 ?
H15A C15 H15B . . 109.5 ?
C3 C15 H15C . . 109.5 ?
H15A C15 H15C . . 109.5 ?
H15B C15 H15C . . 109.5 ?

loop_
_geom_bond_atom_site_label_1
_geom_bond_atom_site_label_2
_geom_bond_site_symmetry_2
_geom_bond_distance
_geom_bond_publ_flag
O1 C8 . 1.421(3) ?
O1 H1 . 0.84 ?
O2 C10 . 1.213(3) ?
O3 C11 . 1.410(2) ?
O3 H3 . 0.86(4) ?
O4 C14 . 1.232(3) ?
C1 C2 . 1.527(3) ?
C1 H1A . 0.98 ?
C1 H1B . 0.98 ?
C1 H1C . 0.98 ?
C2 C8 . 1.542(3) ?
C2 C11 . 1.550(3) ?
C2 C3 . 1.581(3) ?
C3 C4 . 1.508(2) ?
C3 C15 . 1.518(3) ?
C3 C9 . 1.552(3) ?
C4 C13 . 1.339(3) ?
C4 C5 . 1.509(3) ?
C5 C12 . 1.536(3) ?
C5 C6 . 1.544(3) ?
C5 H5 . 1.0 ?
C6 C14 . 1.517(3) ?
C6 C7 . 1.529(3) ?
C6 H6 . 1.0 ?
C7 H7A . 0.98 ?
C7 H7B . 0.98 ?
C7 H7C . 0.98 ?
C8 H8A . 0.99 ?
C8 H8AB . 0.99 ?
C9 C10 . 1.510(3) ?
C9 H9A . 0.99 ?
C9 H9AB . 0.99 ?
C10 C11 . 1.532(3) ?
C11 C12 . 1.550(3) ?
C12 H12A . 0.99 ?
C12 H12B . 0.99 ?
C13 C14 . 1.451(3) ?
C13 H13 . 0.95 ?
C15 H15A . 0.98 ?
C15 H15B . 0.98 ?
C15 H15C . 0.98 ?

loop_
_geom_torsion_atom_site_label_1
_geom_torsion_atom_site_label_2
_geom_torsion_atom_site_label_3
_geom_torsion_atom_site_label_4
_geom_torsion_site_symmetry_1
_geom_torsion_site_symmetry_2
_geom_torsion_site_symmetry_3
_geom_torsion_site_symmetry_4
_geom_torsion
_geom_torsion_publ_flag
C1 C2 C3 C4 . . . . -51.0(2) ?
C8 C2 C3 C4 . . . . -171.12(15) ?
C11 C2 C3 C4 . . . . 70.90(17) ?
C1 C2 C3 C15 . . . . 72.5(2) ?
C8 C2 C3 C15 . . . . -47.6(2) ?
C11 C2 C3 C15 . . . . -165.58(16) ?
C1 C2 C3 C9 . . . . -163.44(16) ?
C8 C2 C3 C9 . . . . 76.42(19) ?
C11 C2 C3 C9 . . . . -41.57(17) ?
C15 C3 C4 C13 . . . . -8.6(3) ?
C9 C3 C4 C13 . . . . -134.1(2) ?
C2 C3 C4 C13 . . . . 116.3(2) ?
C15 C3 C4 C5 . . . . 173.46(17) ?
C9 C3 C4 C5 . . . . 47.9(2) ?
C2 C3 C4 C5 . . . . -61.7(2) ?
C13 C4 C5 C12 . . . . -134.70(18) ?
C3 C4 C5 C12 . . . . 43.6(2) ?
C13 C4 C5 C6 . . . . -7.3(2) ?
C3 C4 C5 C6 . . . . 171.08(15) ?
C4 C5 C6 C14 . . . . 7.84(19) ?
C12 C5 C6 C14 . . . . 132.00(18) ?
C4 C5 C6 C7 . . . . 130.00(19) ?
C12 C5 C6 C7 . . . . -105.8(2) ?
C1 C2 C8 O1 . . . . -179.72(18) ?
C11 C2 C8 O1 . . . . 56.7(2) ?
C3 C2 C8 O1 . . . . -54.9(2) ?
C4 C3 C9 C10 . . . . -85.60(18) ?
C15 C3 C9 C10 . . . . 149.56(17) ?
C2 C3 C9 C10 . . . . 24.97(19) ?
C3 C9 C10 O2 . . . . -178.7(2) ?
C3 C9 C10 C11 . . . . 1.6(2) ?
O2 C10 C11 O3 . . . . 26.4(3) ?
C9 C10 C11 O3 . . . . -153.89(17) ?
O2 C10 C11 C12 . . . . -91.3(2) ?
C9 C10 C11 C12 . . . . 88.34(18) ?
O2 C10 C11 C2 . . . . 152.3(2) ?
C9 C10 C11 C2 . . . . -28.07(19) ?
C1 C2 C11 O3 . . . . -70.5(2) ?
C8 C2 C11 O3 . . . . 48.4(2) ?
C3 C2 C11 O3 . . . . 167.48(15) ?
C1 C2 C11 C10 . . . . 164.13(16) ?
C8 C2 C11 C10 . . . . -77.05(19) ?
C3 C2 C11 C10 . . . . 42.07(17) ?
C1 C2 C11 C12 . . . . 50.6(2) ?
C8 C2 C11 C12 . . . . 169.45(16) ?
C3 C2 C11 C12 . . . . -71.42(18) ?
C4 C5 C12 C11 . . . . -37.8(2) ?
C6 C5 C12 C11 . . . . -158.10(17) ?
O3 C11 C12 C5 . . . . -177.90(17) ?
C10 C11 C12 C5 . . . . -55.0(2) ?
C2 C11 C12 C5 . . . . 56.0(2) ?
C3 C4 C13 C14 . . . . -174.77(17) ?
C5 C4 C13 C14 . . . . 3.3(2) ?
C4 C13 C14 O4 . . . . -178.3(2) ?
C4 C13 C14 C6 . . . . 2.2(2) ?
C7 C6 C14 O4 . . . . 49.9(3) ?
C5 C6 C14 O4 . . . . 174.07(19) ?
C7 C6 C14 C13 . . . . -130.63(18) ?
C5 C6 C14 C13 . . . . -6.4(2) ?
